data_4333042
loop_
_publ_author_name
'Du, Zi-Yi'
'Xu, Hai-Bing'
'Mao, Jiang-Gao'

_publ_section_title
;
 Rational Design of 0D, 1D, and 3D Open Frameworks Based on Tetranuclear
 Lanthanide(III) Sulfonate&#x2212;Phosphonate Clusters
;
_journal_issue 24
_journal_name_full 'Inorganic Chemistry'
_journal_page_first 9780
_journal_page_last 9788
_journal_paper_doi 10.1021/ic0613255
_journal_volume 45
_journal_year 2006
_chemical_formula_sum 'C60 H51 La2 N8 O17.5 P2 S2'
_chemical_formula_weight 1567.97
_chemical_name_systematic
; 
 ? 
;
_space_group_IT_number 2
_symmetry_cell_setting triclinic
_symmetry_space_group_name_Hall '-P 1'
_symmetry_space_group_name_H-M 'P -1'
_atom_sites_solution_hydrogens geom
_atom_sites_solution_primary direct
_atom_sites_solution_secondary difmap
_audit_creation_method SHELXL-97
_cell_angle_alpha 93.572(2)
_cell_angle_beta 111.018(3)
_cell_angle_gamma 103.289(4)
_cell_formula_units_Z 2
_cell_length_a 14.5784(16)
_cell_length_b 14.8856(13)
_cell_length_c 16.3402(17)
_cell_measurement_temperature 293(2)
_cell_volume 3180.3(6)
_computing_cell_refinement 'CrystalClear (Rigaku Corp., 2000)'
_computing_data_collection 'CrystalClear (Rigaku Corp., 2000)'
_computing_data_reduction 'CrystalClear (Rigaku Corp., 2000)'
_computing_structure_refinement 'SHELXL-97 (Sheldrick, 1997)'
_computing_structure_solution 'SHELXS-97 (Sheldrick, 1990)'
_diffrn_ambient_temperature 293(2)
_diffrn_detector_area_resol_mean 14.6306
_diffrn_measured_fraction_theta_full 0.974
_diffrn_measured_fraction_theta_max 0.974
_diffrn_measurement_device_type 'Mercury70 (2x2 bin mode)'
_diffrn_measurement_method CCD_Profile_fitting
_diffrn_radiation_monochromator graphite
_diffrn_radiation_source 'fine-focus sealed tube'
_diffrn_radiation_type MoK\a
_diffrn_radiation_wavelength 0.71073
_diffrn_reflns_av_R_equivalents 0.0420
_diffrn_reflns_av_sigmaI/netI 0.0808
_diffrn_reflns_limit_h_max 18
_diffrn_reflns_limit_h_min -18
_diffrn_reflns_limit_k_max 19
_diffrn_reflns_limit_k_min -18
_diffrn_reflns_limit_l_max 19
_diffrn_reflns_limit_l_min -21
_diffrn_reflns_number 24917
_diffrn_reflns_theta_full 27.48
_diffrn_reflns_theta_max 27.48
_diffrn_reflns_theta_min 2.29
_diffrn_standards_decay_% <1.0%
_exptl_absorpt_coefficient_mu 1.518
_exptl_absorpt_correction_T_max 1.0
_exptl_absorpt_correction_T_min 0.8596
_exptl_absorpt_correction_type multi-scan
_exptl_crystal_colour colorless
_exptl_crystal_density_diffrn 1.637
_exptl_crystal_density_method 'not measured'
_exptl_crystal_description Prism
_exptl_crystal_F_000 1566
_exptl_crystal_size_max 0.1200
_exptl_crystal_size_mid 0.0600
_exptl_crystal_size_min 0.0400
_refine_diff_density_max 1.867
_refine_diff_density_min -1.026
_refine_diff_density_rms 0.162
_refine_ls_extinction_method none
_refine_ls_goodness_of_fit_ref 1.068
_refine_ls_hydrogen_treatment mixed
_refine_ls_matrix_type full
_refine_ls_number_parameters 847
_refine_ls_number_reflns 14202
_refine_ls_number_restraints 0
_refine_ls_restrained_S_all 1.068
_refine_ls_R_factor_all 0.0830
_refine_ls_R_factor_gt 0.0642
_refine_ls_shift/su_max 0.001
_refine_ls_shift/su_mean 0.000
_refine_ls_structure_factor_coef Fsqd
_refine_ls_weighting_details 'calc w=1/[\s^2^(Fo^2^)+(0.0785P)^2^+10.4865P] where P=(Fo^2^+2Fc^2^)/3'
_refine_ls_weighting_scheme calc
_refine_ls_wR_factor_gt 0.1584
_refine_ls_wR_factor_ref 0.1721
_reflns_number_gt 11101
_reflns_number_total 14202
_reflns_threshold_expression >2sigma(I)
_cod_data_source_file ic0613255sup1.cif
_cod_data_source_block 1
_cod_depositor_comments
;
The following automatic conversions were performed:

'_exptl_absorpt_correction_type' value 'Multi-scan' changed to
'multi-scan' according to
/home/saulius/struct/CIF-dictionaries/cif_core.dic dictionary named
'cif_core.dic' version 2.4.2 from 2011-04-26.

Automatic conversion script
Id: cif_fix_values 1891 2012-01-12 08:04:46Z andrius 
;
_cod_original_sg_symbol_H-M P-1
_cod_original_formula_sum 'C60 H51 La2 N8 O17.50 P2 S2'
_cod_database_code 4333042

loop_
_symmetry_equiv_pos_as_xyz
'x, y, z'
'-x, -y, -z'

loop_
_atom_site_label
_atom_site_type_symbol
_atom_site_fract_x
_atom_site_fract_y
_atom_site_fract_z
_atom_site_U_iso_or_equiv
_atom_site_adp_type
_atom_site_occupancy
_atom_site_symmetry_multiplicity
_atom_site_calc_flag
_atom_site_refinement_flags
La1 La 0.50576(2) 0.13719(2) 0.49544(2) 0.02013(10) Uani 1 1 d .
La2 La 0.09242(3) -0.08953(2) 0.28875(2) 0.02434(11) Uani 1 1 d .
P1 P 0.35704(11) -0.05495(11) 0.29620(10) 0.0211(3) Uani 1 1 d .
P2 P 0.30316(11) 0.00703(11) 0.50778(10) 0.0210(3) Uani 1 1 d .
S1 S 0.3461(2) -0.27580(18) 0.00910(15) 0.0633(7) Uani 1 1 d .
S2 S 0.05687(15) -0.07883(16) 0.69403(14) 0.0495(5) Uani 1 1 d .
N1 N 0.6235(4) 0.2024(4) 0.3993(4) 0.0310(12) Uani 1 1 d .
N2 N 0.6884(4) 0.2766(4) 0.5737(4) 0.0305(12) Uani 1 1 d .
N3 N 0.4767(4) 0.2802(4) 0.5953(4) 0.0278(11) Uani 1 1 d .
N4 N 0.4409(4) 0.2839(4) 0.4184(4) 0.0313(12) Uani 1 1 d .
N5 N 0.0294(4) -0.0932(4) 0.1121(4) 0.0309(12) Uani 1 1 d .
N6 N -0.1136(4) -0.1572(4) 0.1813(4) 0.0345(13) Uani 1 1 d .
N7 N 0.0511(5) -0.2658(4) 0.2019(4) 0.0358(13) Uani 1 1 d .
N8 N 0.0046(5) -0.2414(4) 0.3469(4) 0.0409(15) Uani 1 1 d .
C1 C 0.3687(4) -0.0625(4) 0.1880(4) 0.0238(12) Uani 1 1 d .
C2 C 0.3591(5) -0.1498(5) 0.1442(4) 0.0311(14) Uani 1 1 d .
H2A H 0.3509 -0.2018 0.1723 0.037 Uiso 1 1 calc R
C3 C 0.3613(6) -0.1613(5) 0.0610(5) 0.0413(17) Uani 1 1 d .
C4 C 0.3719(7) -0.0836(6) 0.0177(5) 0.048(2) Uani 1 1 d .
H4A H 0.3724 -0.0903 -0.0391 0.058 Uiso 1 1 calc R
C5 C 0.3813(7) 0.0024(6) 0.0599(5) 0.052(2) Uani 1 1 d .
H5A H 0.3900 0.0544 0.0320 0.062 Uiso 1 1 calc R
C6 C 0.3782(5) 0.0131(5) 0.1434(4) 0.0338(15) Uani 1 1 d .
H6A H 0.3825 0.0719 0.1700 0.041 Uiso 1 1 calc R
C7 C 0.2879(4) 0.0044(4) 0.6132(4) 0.0257(13) Uani 1 1 d .
C8 C 0.1919(5) -0.0303(5) 0.6149(4) 0.0333(15) Uani 1 1 d .
H8A H 0.1354 -0.0526 0.5619 0.040 Uiso 1 1 calc R
C9 C 0.1798(5) -0.0320(5) 0.6951(5) 0.0334(15) Uani 1 1 d .
C10 C 0.2624(5) 0.0022(5) 0.7745(5) 0.0383(16) Uani 1 1 d .
H10A H 0.2537 0.0003 0.8281 0.046 Uiso 1 1 calc R
C11 C 0.3580(5) 0.0391(6) 0.7736(5) 0.0405(17) Uani 1 1 d .
H11A H 0.4141 0.0631 0.8266 0.049 Uiso 1 1 calc R
C12 C 0.3694(5) 0.0402(5) 0.6935(4) 0.0318(15) Uani 1 1 d .
H12A H 0.4338 0.0658 0.6933 0.038 Uiso 1 1 calc R
C13 C 0.7218(5) 0.3153(5) 0.6590(5) 0.0392(17) Uani 1 1 d .
H13A H 0.6869 0.2888 0.6932 0.047 Uiso 1 1 calc R
C14 C 0.8055(6) 0.3928(5) 0.6994(5) 0.0399(17) Uani 1 1 d .
H14A H 0.8232 0.4193 0.7580 0.048 Uiso 1 1 calc R
C15 C 0.8606(6) 0.4290(5) 0.6521(5) 0.0416(18) Uani 1 1 d .
H15A H 0.9176 0.4800 0.6784 0.050 Uiso 1 1 calc R
C16 C 0.8320(5) 0.3901(5) 0.5645(6) 0.0408(18) Uani 1 1 d .
C17 C 0.8873(7) 0.4237(7) 0.5110(7) 0.065(3) Uani 1 1 d .
H17A H 0.9448 0.4745 0.5355 0.078 Uiso 1 1 calc R
C18 C 0.8589(7) 0.3841(7) 0.4261(7) 0.063(3) Uani 1 1 d .
H18A H 0.8982 0.4062 0.3939 0.075 Uiso 1 1 calc R
C19 C 0.7679(6) 0.3080(5) 0.3851(6) 0.0448(19) Uani 1 1 d .
C20 C 0.7347(7) 0.2652(7) 0.2962(6) 0.059(2) Uani 1 1 d .
H20A H 0.7720 0.2851 0.2619 0.070 Uiso 1 1 calc R
C21 C 0.6470(7) 0.1941(6) 0.2614(6) 0.051(2) Uani 1 1 d .
H21A H 0.6226 0.1657 0.2026 0.061 Uiso 1 1 calc R
C22 C 0.5950(6) 0.1650(5) 0.3158(5) 0.0384(16) Uani 1 1 d .
H22A H 0.5360 0.1157 0.2916 0.046 Uiso 1 1 calc R
C23 C 0.7106(5) 0.2733(5) 0.4349(5) 0.0318(14) Uani 1 1 d .
C24 C 0.7442(5) 0.3135(4) 0.5264(5) 0.0324(15) Uani 1 1 d .
C25 C 0.4922(5) 0.2795(5) 0.6802(5) 0.0346(15) Uani 1 1 d .
H25A H 0.5192 0.2330 0.7070 0.041 Uiso 1 1 calc R
C26 C 0.4713(6) 0.3434(5) 0.7325(5) 0.0419(17) Uani 1 1 d .
H26A H 0.4850 0.3403 0.7922 0.050 Uiso 1 1 calc R
C27 C 0.4302(6) 0.4102(6) 0.6928(6) 0.047(2) Uani 1 1 d .
H27A H 0.4147 0.4536 0.7256 0.056 Uiso 1 1 calc R
C28 C 0.4106(5) 0.4142(5) 0.6021(5) 0.0345(15) Uani 1 1 d .
C29 C 0.3692(6) 0.4848(5) 0.5578(6) 0.0440(19) Uani 1 1 d .
H29A H 0.3519 0.5286 0.5885 0.053 Uiso 1 1 calc R
C30 C 0.3556(6) 0.4878(5) 0.4740(6) 0.0447(19) Uani 1 1 d .
H30A H 0.3302 0.5350 0.4470 0.054 Uiso 1 1 calc R
C31 C 0.3785(5) 0.4210(5) 0.4230(5) 0.0356(16) Uani 1 1 d .
C32 C 0.3662(6) 0.4243(5) 0.3347(5) 0.0436(18) Uani 1 1 d .
H32A H 0.3423 0.4715 0.3065 0.052 Uiso 1 1 calc R
C33 C 0.3896(7) 0.3576(5) 0.2889(5) 0.048(2) Uani 1 1 d .
H33A H 0.3816 0.3590 0.2300 0.057 Uiso 1 1 calc R
C34 C 0.4254(6) 0.2884(5) 0.3334(5) 0.0416(17) Uani 1 1 d .
H34A H 0.4394 0.2426 0.3020 0.050 Uiso 1 1 calc R
C35 C 0.4180(5) 0.3504(4) 0.4632(5) 0.0287(14) Uani 1 1 d .
C36 C 0.4361(5) 0.3477(4) 0.5550(5) 0.0290(14) Uani 1 1 d .
C37 C 0.0979(6) -0.0661(6) 0.0762(5) 0.0394(17) Uani 1 1 d .
H37A H 0.1640 -0.0339 0.1140 0.047 Uiso 1 1 calc R
C38 C 0.0773(6) -0.0825(6) -0.0135(5) 0.048(2) Uani 1 1 d .
H38A H 0.1291 -0.0636 -0.0344 0.057 Uiso 1 1 calc R
C39 C -0.0203(7) -0.1269(6) -0.0716(5) 0.049(2) Uani 1 1 d .
H39A H -0.0363 -0.1377 -0.1324 0.059 Uiso 1 1 calc R
C40 C -0.0956(6) -0.1556(6) -0.0364(5) 0.0420(18) Uani 1 1 d .
C41 C -0.2000(7) -0.2010(7) -0.0938(6) 0.059(2) Uani 1 1 d .
H41A H -0.2179 -0.2130 -0.1548 0.070 Uiso 1 1 calc R
C42 C -0.2717(7) -0.2262(7) -0.0596(6) 0.061(3) Uani 1 1 d .
H42A H -0.3394 -0.2524 -0.0976 0.074 Uiso 1 1 calc R
C43 C -0.2456(6) -0.2135(6) 0.0342(5) 0.0434(18) Uani 1 1 d .
C44 C -0.3172(7) -0.2445(7) 0.0715(7) 0.060(2) Uani 1 1 d .
H44A H -0.3845 -0.2752 0.0356 0.073 Uiso 1 1 calc R
C45 C -0.2865(6) -0.2287(7) 0.1627(7) 0.058(2) Uani 1 1 d .
H45A H -0.3332 -0.2469 0.1891 0.069 Uiso 1 1 calc R
C46 C -0.1848(6) -0.1854(5) 0.2143(5) 0.0414(17) Uani 1 1 d .
H46A H -0.1651 -0.1754 0.2757 0.050 Uiso 1 1 calc R
C47 C -0.1433(5) -0.1701(5) 0.0920(5) 0.0334(15) Uani 1 1 d .
C48 C -0.0675(5) -0.1393(5) 0.0555(5) 0.0346(15) Uani 1 1 d .
C49 C 0.0799(7) -0.2806(6) 0.1360(6) 0.051(2) Uani 1 1 d .
H49A H 0.1337 -0.2358 0.1321 0.061 Uiso 1 1 calc R
C50 C 0.0334(9) -0.3607(8) 0.0714(7) 0.070(3) Uani 1 1 d .
H50A H 0.0557 -0.3682 0.0254 0.083 Uiso 1 1 calc R
C51 C -0.0447(10) -0.4275(8) 0.0762(7) 0.078(3) Uani 1 1 d .
H51A H -0.0777 -0.4802 0.0327 0.093 Uiso 1 1 calc R
C52 C -0.0747(7) -0.4159(6) 0.1479(6) 0.057(2) Uani 1 1 d .
C53 C -0.1534(8) -0.4835(7) 0.1607(8) 0.078(3) Uani 1 1 d .
H53A H -0.1884 -0.5377 0.1191 0.093 Uiso 1 1 calc R
C54 C -0.1775(8) -0.4712(7) 0.2293(9) 0.073(3) Uani 1 1 d .
H54A H -0.2306 -0.5158 0.2344 0.088 Uiso 1 1 calc R
C55 C -0.1238(6) -0.3899(6) 0.2979(7) 0.054(2) Uani 1 1 d .
C56 C -0.1426(8) -0.3762(7) 0.3749(8) 0.071(3) Uani 1 1 d .
H56A H -0.1926 -0.4207 0.3843 0.086 Uiso 1 1 calc R
C57 C -0.0879(9) -0.2978(8) 0.4365(7) 0.076(3) Uani 1 1 d .
H57A H -0.0992 -0.2887 0.4885 0.092 Uiso 1 1 calc R
C58 C -0.0151(8) -0.2319(6) 0.4198(6) 0.058(2) Uani 1 1 d .
H58A H 0.0218 -0.1784 0.4618 0.070 Uiso 1 1 calc R
C59 C -0.0474(5) -0.3209(5) 0.2870(5) 0.0376(16) Uani 1 1 d .
C60 C -0.0227(6) -0.3330(5) 0.2101(5) 0.0388(17) Uani 1 1 d .
O1 O 0.3931(3) 0.0474(3) 0.3374(3) 0.0265(9) Uani 1 1 d .
O2 O 0.2434(3) -0.0956(3) 0.2713(3) 0.0290(10) Uani 1 1 d .
O3 O 0.4191(3) -0.1151(3) 0.3504(3) 0.0240(9) Uani 1 1 d .
O4 O 0.2624(7) -0.3361(6) 0.0261(8) 0.131(4) Uani 1 1 d .
O5 O 0.4362(7) -0.3015(6) 0.0561(6) 0.097(3) Uani 1 1 d .
O6 O 0.3201(13) -0.2738(7) -0.0799(5) 0.175(7) Uani 1 1 d .
O7 O 0.2027(3) -0.0549(3) 0.4397(3) 0.0326(10) Uani 1 1 d .
O8 O 0.3285(3) 0.1083(3) 0.4942(3) 0.0280(9) Uani 1 1 d .
O9 O 0.3970(3) -0.0268(3) 0.5140(3) 0.0235(9) Uani 1 1 d .
O10 O 0.0111(4) -0.1608(4) 0.6291(5) 0.0666(19) Uani 1 1 d .
O11 O 0.0688(6) -0.0919(8) 0.7825(5) 0.116(4) Uani 1 1 d .
O12 O 0.0025(4) -0.0082(5) 0.6649(5) 0.075(2) Uani 1 1 d .
O1W O 0.1915(4) 0.0781(3) 0.2820(3) 0.0365(11) Uani 1 1 d .
O2W O 0.2792(12) -0.4946(13) 0.1266(11) 0.093(5) Uani 0.50 1 d P
O3W O 0.0907(10) -0.2799(11) -0.1599(13) 0.093(5) Uani 0.50 1 d P
O4W O 0.4448(17) -0.4960(12) 0.0632(11) 0.110(7) Uani 0.50 1 d P
O5W O 0.4520(8) -0.3727(8) -0.1597(7) 0.122(3) Uani 1 1 d .
O6W O -0.1122(11) -0.3944(9) -0.1620(10) 0.081(5) Uani 0.50 1 d P
O7W O -0.1108(16) -0.3447(13) -0.3240(16) 0.154(11) Uani 0.50 1 d P
O8W O -0.2008(5) -0.2110(4) -0.4150(5) 0.068(2) Uani 1 1 d .

loop_
_atom_site_aniso_label
_atom_site_aniso_U_11
_atom_site_aniso_U_22
_atom_site_aniso_U_33
_atom_site_aniso_U_23
_atom_site_aniso_U_13
_atom_site_aniso_U_12
La1 0.01870(18) 0.01937(18) 0.02238(18) 0.00215(12) 0.00863(14) 0.00434(13)
La2 0.01681(18) 0.0301(2) 0.02330(19) 0.00204(13) 0.00653(14) 0.00346(14)
P1 0.0180(7) 0.0245(8) 0.0202(7) 0.0019(6) 0.0073(6) 0.0050(6)
P2 0.0166(7) 0.0270(8) 0.0190(7) 0.0007(6) 0.0070(6) 0.0058(6)
S1 0.0803(17) 0.0702(16) 0.0385(12) -0.0124(10) 0.0167(11) 0.0340(14)
S2 0.0305(9) 0.0685(14) 0.0499(12) -0.0086(10) 0.0276(9) -0.0008(9)
N1 0.030(3) 0.031(3) 0.034(3) 0.006(2) 0.017(2) 0.002(2)
N2 0.028(3) 0.033(3) 0.028(3) 0.005(2) 0.009(2) 0.007(2)
N3 0.025(3) 0.029(3) 0.030(3) 0.005(2) 0.010(2) 0.007(2)
N4 0.033(3) 0.022(3) 0.034(3) -0.001(2) 0.008(2) 0.007(2)
N5 0.022(3) 0.040(3) 0.028(3) 0.008(2) 0.007(2) 0.006(2)
N6 0.023(3) 0.041(3) 0.037(3) 0.002(2) 0.011(2) 0.007(2)
N7 0.038(3) 0.037(3) 0.032(3) 0.002(2) 0.012(3) 0.012(3)
N8 0.043(4) 0.033(3) 0.040(4) 0.003(3) 0.015(3) 0.002(3)
C1 0.017(3) 0.032(3) 0.021(3) 0.005(2) 0.005(2) 0.008(2)
C2 0.033(3) 0.034(4) 0.025(3) 0.003(3) 0.008(3) 0.011(3)
C3 0.048(4) 0.050(4) 0.027(4) -0.002(3) 0.012(3) 0.022(4)
C4 0.059(5) 0.065(5) 0.027(4) 0.006(3) 0.024(4) 0.019(4)
C5 0.063(5) 0.058(5) 0.031(4) 0.011(3) 0.020(4) 0.008(4)
C6 0.040(4) 0.037(4) 0.028(3) 0.005(3) 0.015(3) 0.013(3)
C7 0.018(3) 0.033(3) 0.028(3) 0.000(2) 0.010(2) 0.009(2)
C8 0.022(3) 0.041(4) 0.031(4) -0.005(3) 0.009(3) 0.001(3)
C9 0.029(3) 0.044(4) 0.032(4) 0.000(3) 0.017(3) 0.011(3)
C10 0.034(4) 0.055(5) 0.029(4) 0.007(3) 0.016(3) 0.013(3)
C11 0.028(3) 0.063(5) 0.025(4) -0.005(3) 0.004(3) 0.015(3)
C12 0.016(3) 0.049(4) 0.029(3) 0.007(3) 0.008(3) 0.009(3)
C13 0.034(4) 0.034(4) 0.047(4) 0.010(3) 0.013(3) 0.007(3)
C14 0.037(4) 0.030(4) 0.040(4) -0.004(3) 0.002(3) 0.008(3)
C15 0.032(4) 0.028(4) 0.049(5) -0.002(3) 0.004(3) -0.001(3)
C16 0.027(4) 0.030(4) 0.058(5) 0.011(3) 0.012(3) 0.001(3)
C17 0.048(5) 0.057(6) 0.070(7) 0.005(5) 0.024(5) -0.025(4)
C18 0.054(5) 0.068(6) 0.070(6) 0.010(5) 0.046(5) -0.011(5)
C19 0.044(4) 0.037(4) 0.055(5) 0.013(3) 0.024(4) 0.002(3)
C20 0.065(6) 0.062(6) 0.061(6) 0.013(4) 0.047(5) 0.003(5)
C21 0.064(6) 0.047(5) 0.048(5) 0.005(4) 0.031(4) 0.011(4)
C22 0.044(4) 0.036(4) 0.035(4) 0.001(3) 0.020(3) 0.003(3)
C23 0.031(3) 0.030(3) 0.041(4) 0.012(3) 0.021(3) 0.009(3)
C24 0.026(3) 0.021(3) 0.047(4) 0.008(3) 0.013(3) 0.003(3)
C25 0.035(4) 0.029(3) 0.042(4) 0.006(3) 0.018(3) 0.006(3)
C26 0.042(4) 0.047(4) 0.039(4) 0.004(3) 0.018(3) 0.013(3)
C27 0.046(4) 0.048(5) 0.056(5) -0.006(4) 0.029(4) 0.017(4)
C28 0.030(3) 0.026(3) 0.052(4) 0.001(3) 0.021(3) 0.008(3)
C29 0.043(4) 0.029(4) 0.068(6) 0.003(3) 0.026(4) 0.018(3)
C30 0.038(4) 0.027(4) 0.067(6) 0.009(3) 0.013(4) 0.016(3)
C31 0.028(3) 0.026(3) 0.050(4) 0.009(3) 0.012(3) 0.008(3)
C32 0.038(4) 0.038(4) 0.045(5) 0.013(3) 0.005(3) 0.010(3)
C33 0.060(5) 0.041(4) 0.035(4) 0.010(3) 0.010(4) 0.013(4)
C34 0.049(5) 0.034(4) 0.039(4) 0.006(3) 0.013(4) 0.013(3)
C35 0.024(3) 0.016(3) 0.040(4) 0.004(2) 0.007(3) 0.003(2)
C36 0.022(3) 0.024(3) 0.040(4) 0.000(3) 0.012(3) 0.005(2)
C37 0.030(4) 0.055(5) 0.036(4) 0.011(3) 0.015(3) 0.011(3)
C38 0.040(4) 0.067(6) 0.038(4) 0.012(4) 0.017(4) 0.013(4)
C39 0.054(5) 0.061(5) 0.032(4) 0.013(4) 0.016(4) 0.017(4)
C40 0.039(4) 0.053(5) 0.031(4) 0.002(3) 0.011(3) 0.010(4)
C41 0.051(5) 0.078(6) 0.028(4) 0.000(4) 0.004(4) 0.003(5)
C42 0.038(5) 0.071(6) 0.050(5) 0.000(4) -0.001(4) -0.002(4)
C43 0.030(4) 0.049(5) 0.039(4) -0.003(3) 0.005(3) 0.002(3)
C44 0.035(4) 0.058(6) 0.078(7) -0.003(5) 0.019(5) 0.001(4)
C45 0.036(4) 0.067(6) 0.072(7) 0.005(5) 0.030(4) 0.003(4)
C46 0.034(4) 0.051(5) 0.044(4) 0.006(3) 0.022(3) 0.010(3)
C47 0.026(3) 0.037(4) 0.033(4) 0.005(3) 0.006(3) 0.009(3)
C48 0.031(4) 0.035(4) 0.031(4) 0.003(3) 0.007(3) 0.008(3)
C49 0.062(5) 0.050(5) 0.048(5) 0.009(4) 0.020(4) 0.028(4)
C50 0.088(8) 0.073(7) 0.056(6) -0.005(5) 0.029(6) 0.039(6)
C51 0.093(8) 0.067(7) 0.051(6) -0.022(5) 0.004(6) 0.028(6)
C52 0.055(5) 0.038(4) 0.060(6) -0.013(4) 0.008(4) 0.011(4)
C53 0.062(7) 0.044(5) 0.093(9) -0.023(5) 0.010(6) -0.010(5)
C54 0.048(6) 0.044(5) 0.109(10) 0.003(5) 0.023(6) -0.008(4)
C55 0.038(4) 0.042(5) 0.072(6) 0.007(4) 0.015(4) 0.004(4)
C56 0.071(7) 0.059(6) 0.093(8) 0.023(6) 0.047(6) 0.005(5)
C57 0.094(8) 0.072(7) 0.069(7) 0.002(5) 0.055(6) -0.003(6)
C58 0.076(6) 0.048(5) 0.048(5) -0.003(4) 0.036(5) -0.003(4)
C59 0.033(4) 0.032(4) 0.042(4) 0.002(3) 0.010(3) 0.007(3)
C60 0.037(4) 0.035(4) 0.036(4) 0.000(3) 0.004(3) 0.013(3)
O1 0.025(2) 0.027(2) 0.027(2) 0.0017(17) 0.0121(19) 0.0059(18)
O2 0.017(2) 0.039(3) 0.027(2) -0.0006(18) 0.0072(18) 0.0048(18)
O3 0.024(2) 0.030(2) 0.020(2) 0.0076(16) 0.0093(17) 0.0100(18)
O4 0.094(7) 0.081(6) 0.203(12) -0.059(7) 0.079(7) -0.016(5)
O5 0.098(6) 0.089(6) 0.103(7) -0.003(5) 0.024(5) 0.053(5)
O6 0.38(2) 0.119(8) 0.039(5) 0.002(5) 0.070(8) 0.120(10)
O7 0.021(2) 0.048(3) 0.021(2) 0.0016(19) 0.0041(18) 0.001(2)
O8 0.022(2) 0.030(2) 0.034(2) 0.0039(18) 0.0112(19) 0.0090(18)
O9 0.021(2) 0.028(2) 0.024(2) 0.0034(16) 0.0108(17) 0.0089(17)
O10 0.042(3) 0.058(4) 0.098(5) -0.015(3) 0.043(4) -0.009(3)
O11 0.067(5) 0.208(11) 0.057(5) 0.015(6) 0.041(4) -0.019(6)
O12 0.035(3) 0.074(5) 0.111(6) -0.025(4) 0.029(4) 0.010(3)
O1W 0.032(3) 0.036(3) 0.041(3) 0.007(2) 0.013(2) 0.008(2)
O2W 0.075(10) 0.121(14) 0.082(11) 0.055(10) 0.020(9) 0.030(10)
O3W 0.044(8) 0.087(11) 0.134(15) 0.001(10) 0.016(9) 0.025(7)
O4W 0.19(2) 0.105(13) 0.061(10) 0.008(9) 0.052(12) 0.093(13)
O5W 0.124(8) 0.150(9) 0.121(9) 0.017(7) 0.068(7) 0.056(7)
O6W 0.074(10) 0.051(8) 0.084(11) -0.013(7) 0.009(8) -0.005(7)
O7W 0.123(16) 0.068(11) 0.17(2) 0.057(12) -0.036(14) -0.022(11)
O8W 0.041(3) 0.050(4) 0.109(6) 0.013(4) 0.022(4) 0.016(3)

loop_
_atom_type_symbol
_atom_type_description
_atom_type_scat_dispersion_real
_atom_type_scat_dispersion_imag
_atom_type_scat_source
C C 0.0033 0.0016 'International Tables Vol C Tables 4.2.6.8 and 6.1.1.4'
H H 0.0000 0.0000 'International Tables Vol C Tables 4.2.6.8 and 6.1.1.4'
N N 0.0061 0.0033 'International Tables Vol C Tables 4.2.6.8 and 6.1.1.4'
O O 0.0106 0.0060 'International Tables Vol C Tables 4.2.6.8 and 6.1.1.4'
P P 0.1023 0.0942 'International Tables Vol C Tables 4.2.6.8 and 6.1.1.4'
S S 0.1246 0.1234 'International Tables Vol C Tables 4.2.6.8 and 6.1.1.4'
La La -0.2871 2.4523 'International Tables Vol C Tables 4.2.6.8 and 6.1.1.4'

loop_
_geom_angle_atom_site_label_1
_geom_angle_atom_site_label_2
_geom_angle_atom_site_label_3
_geom_angle
_geom_angle_site_symmetry_1
_geom_angle_site_symmetry_3
O9 La1 O3 77.77(14) 2_656 2_656
O9 La1 O8 129.95(14) 2_656 .
O3 La1 O8 93.91(14) 2_656 .
O9 La1 O1 80.60(14) 2_656 .
O3 La1 O1 142.52(14) 2_656 .
O8 La1 O1 77.18(14) . .
O9 La1 O9 75.13(14) 2_656 .
O3 La1 O9 71.95(13) 2_656 .
O8 La1 O9 55.68(13) . .
O1 La1 O9 73.12(13) . .
O9 La1 N4 142.03(16) 2_656 .
O3 La1 N4 132.50(15) 2_656 .
O8 La1 N4 77.33(16) . .
O1 La1 N4 81.59(15) . .
O9 La1 N4 130.08(15) . .
O9 La1 N1 71.42(15) 2_656 .
O3 La1 N1 122.43(15) 2_656 .
O8 La1 N1 142.78(16) . .
O1 La1 N1 77.73(15) . .
O9 La1 N1 138.48(14) . .
N4 La1 N1 72.16(17) . .
O9 La1 N2 88.77(15) 2_656 .
O3 La1 N2 73.49(15) 2_656 .
O8 La1 N2 136.49(15) . .
O1 La1 N2 136.30(15) . .
O9 La1 N2 144.20(14) . .
N4 La1 N2 81.45(16) . .
N1 La1 N2 58.76(16) . .
O9 La1 N3 149.35(15) 2_656 .
O3 La1 N3 74.54(15) 2_656 .
O8 La1 N3 65.45(14) . .
O1 La1 N3 129.91(14) . .
O9 La1 N3 107.85(14) . .
N4 La1 N3 59.22(16) . .
N1 La1 N3 113.50(16) . .
N2 La1 N3 71.04(16) . .
O9 La1 P2 103.15(10) 2_656 .
O3 La1 P2 82.14(10) 2_656 .
O8 La1 P2 27.32(10) . .
O1 La1 P2 73.44(10) . .
O9 La1 P2 28.37(9) . .
N4 La1 P2 103.46(12) . .
N1 La1 P2 151.18(12) . .
N2 La1 P2 149.96(12) . .
N3 La1 P2 85.91(11) . .
O9 La1 La1 39.75(10) 2_656 2_656
O3 La1 La1 70.62(10) 2_656 2_656
O8 La1 La1 90.67(10) . 2_656
O1 La1 La1 73.14(10) . 2_656
O9 La1 La1 35.39(9) . 2_656
N4 La1 La1 153.92(11) . 2_656
N1 La1 La1 107.72(12) . 2_656
N2 La1 La1 121.58(12) . 2_656
N3 La1 La1 135.91(11) . 2_656
P2 La1 La1 63.53(3) . 2_656
O2 La2 O7 81.63(16) . .
O2 La2 O12 147.08(18) . 2_556
O7 La2 O12 84.5(2) . 2_556
O2 La2 O1W 70.58(16) . .
O7 La2 O1W 83.95(16) . .
O12 La2 O1W 78.4(2) 2_556 .
O2 La2 N5 81.02(16) . .
O7 La2 N5 159.05(16) . .
O12 La2 N5 104.1(2) 2_556 .
O1W La2 N5 79.27(16) . .
O2 La2 N8 114.82(18) . .
O7 La2 N8 80.99(17) . .
O12 La2 N8 92.1(2) 2_556 .
O1W La2 N8 162.90(17) . .
N5 La2 N8 117.13(17) . .
O2 La2 N7 75.16(17) . .
O7 La2 N7 117.59(18) . .
O12 La2 N7 137.37(19) 2_556 .
O1W La2 N7 136.00(17) . .
N5 La2 N7 68.73(18) . .
N8 La2 N7 59.57(19) . .
O2 La2 N6 134.06(16) . .
O7 La2 N6 140.73(17) . .
O12 La2 N6 71.42(19) 2_556 .
O1W La2 N6 119.26(16) . .
N5 La2 N6 59.85(17) . .
N8 La2 N6 69.73(19) . .
N7 La2 N6 69.09(18) . .
O3 P1 O2 112.0(3) . .
O3 P1 O1 113.9(2) . .
O2 P1 O1 112.3(3) . .
O3 P1 C1 107.3(3) . .
O2 P1 C1 102.6(3) . .
O1 P1 C1 107.8(3) . .
O8 P2 O7 115.0(3) . .
O8 P2 O9 105.7(2) . .
O7 P2 O9 114.3(3) . .
O8 P2 C7 108.0(3) . .
O7 P2 C7 104.7(3) . .
O9 P2 C7 108.9(3) . .
O8 P2 La1 49.44(16) . .
O7 P2 La1 134.19(19) . .
O9 P2 La1 56.23(16) . .
C7 P2 La1 120.9(2) . .
O6 S1 O5 118.1(8) . .
O6 S1 O4 111.0(8) . .
O5 S1 O4 107.6(7) . .
O6 S1 C3 107.5(5) . .
O5 S1 C3 106.7(4) . .
O4 S1 C3 105.0(4) . .
O10 S2 O11 115.9(6) . .
O10 S2 O12 109.5(4) . .
O11 S2 O12 111.6(6) . .
O10 S2 C9 106.8(3) . .
O11 S2 C9 107.2(4) . .
O12 S2 C9 105.1(4) . .
C22 N1 C23 117.6(6) . .
C22 N1 La1 120.1(4) . .
C23 N1 La1 122.3(4) . .
C13 N2 C24 116.9(6) . .
C13 N2 La1 120.8(4) . .
C24 N2 La1 122.1(4) . .
C25 N3 C36 118.0(6) . .
C25 N3 La1 121.4(4) . .
C36 N3 La1 120.3(4) . .
C34 N4 C35 117.6(6) . .
C34 N4 La1 120.2(4) . .
C35 N4 La1 122.1(4) . .
C37 N5 C48 117.1(6) . .
C37 N5 La2 119.5(4) . .
C48 N5 La2 122.0(4) . .
C46 N6 C47 117.6(6) . .
C46 N6 La2 122.4(5) . .
C47 N6 La2 119.8(4) . .
C49 N7 C60 118.3(7) . .
C49 N7 La2 121.3(5) . .
C60 N7 La2 117.7(5) . .
C58 N8 C59 118.1(7) . .
C58 N8 La2 121.2(5) . .
C59 N8 La2 117.6(5) . .
C6 C1 C2 117.5(6) . .
C6 C1 P1 123.3(5) . .
C2 C1 P1 118.9(5) . .
C3 C2 C1 122.0(7) . .
C2 C3 C4 119.3(7) . .
C2 C3 S1 119.1(6) . .
C4 C3 S1 121.6(6) . .
C5 C4 C3 119.2(7) . .
C4 C5 C6 121.1(8) . .
C5 C6 C1 120.8(7) . .
C12 C7 C8 118.0(6) . .
C12 C7 P2 121.9(5) . .
C8 C7 P2 120.1(5) . .
C9 C8 C7 120.3(6) . .
C10 C9 C8 120.8(6) . .
C10 C9 S2 120.5(5) . .
C8 C9 S2 118.7(5) . .
C9 C10 C11 119.5(7) . .
C12 C11 C10 119.3(6) . .
C11 C12 C7 122.1(6) . .
N2 C13 C14 123.9(7) . .
C15 C14 C13 118.8(7) . .
C14 C15 C16 119.9(7) . .
C15 C16 C24 118.5(7) . .
C15 C16 C17 123.0(7) . .
C24 C16 C17 118.5(8) . .
C18 C17 C16 122.1(7) . .
C17 C18 C19 120.2(7) . .
C23 C19 C20 118.2(7) . .
C23 C19 C18 119.6(8) . .
C20 C19 C18 122.2(7) . .
C21 C20 C19 119.0(7) . .
C20 C21 C22 118.6(8) . .
N1 C22 C21 124.5(7) . .
N1 C23 C19 122.1(7) . .
N1 C23 C24 118.4(6) . .
C19 C23 C24 119.5(6) . .
N2 C24 C16 121.9(7) . .
N2 C24 C23 118.2(6) . .
C16 C24 C23 119.9(7) . .
N3 C25 C26 125.0(7) . .
C27 C26 C25 117.4(7) . .
C26 C27 C28 120.5(7) . .
C36 C28 C27 118.0(7) . .
C36 C28 C29 119.5(7) . .
C27 C28 C29 122.4(7) . .
C30 C29 C28 120.3(7) . .
C29 C30 C31 122.2(7) . .
C32 C31 C35 117.7(7) . .
C32 C31 C30 122.9(7) . .
C35 C31 C30 119.4(7) . .
C33 C32 C31 120.1(7) . .
C32 C33 C34 118.2(8) . .
N4 C34 C33 123.8(7) . .
N4 C35 C31 122.5(7) . .
N4 C35 C36 118.4(6) . .
C31 C35 C36 119.0(6) . .
N3 C36 C28 121.1(6) . .
N3 C36 C35 119.5(6) . .
C28 C36 C35 119.4(6) . .
N5 C37 C38 124.3(7) . .
C39 C38 C37 119.4(8) . .
C38 C39 C40 118.1(7) . .
C48 C40 C39 118.9(7) . .
C48 C40 C41 120.2(7) . .
C39 C40 C41 120.9(7) . .
C42 C41 C40 120.4(8) . .
C41 C42 C43 121.1(8) . .
C44 C43 C47 118.3(8) . .
C44 C43 C42 122.2(7) . .
C47 C43 C42 119.5(7) . .
C45 C44 C43 118.9(8) . .
C44 C45 C46 118.9(8) . .
N6 C46 C45 124.0(8) . .
N6 C47 C43 122.3(7) . .
N6 C47 C48 118.2(6) . .
C43 C47 C48 119.5(7) . .
N5 C48 C40 122.2(7) . .
N5 C48 C47 118.6(6) . .
C40 C48 C47 119.2(6) . .
N7 C49 C50 123.0(9) . .
C51 C50 C49 119.5(10) . .
C50 C51 C52 119.1(9) . .
C51 C52 C60 117.2(9) . .
C51 C52 C53 123.4(9) . .
C60 C52 C53 119.4(9) . .
C54 C53 C52 121.5(9) . .
C53 C54 C55 121.9(9) . .
C56 C55 C59 117.6(8) . .
C56 C55 C54 124.1(9) . .
C59 C55 C54 118.3(9) . .
C57 C56 C55 120.3(9) . .
C56 C57 C58 118.5(9) . .
N8 C58 C57 123.4(8) . .
N8 C59 C55 122.1(8) . .
N8 C59 C60 118.0(7) . .
C55 C59 C60 119.9(7) . .
N7 C60 C52 122.7(8) . .
N7 C60 C59 118.4(6) . .
C52 C60 C59 118.9(8) . .
P1 O1 La1 133.9(3) . .
P1 O2 La2 149.8(3) . .
P1 O3 La1 139.3(2) . 2_656
S1 O4 O2W 125.0(7) . .
S1 O5 O4W 123.6(7) . .
P2 O7 La2 145.2(3) . .
P2 O8 La1 103.2(2) . .
P2 O9 La1 157.8(2) . 2_656
P2 O9 La1 95.40(19) . .
La1 O9 La1 104.87(14) 2_656 .
S2 O10 O8W 109.1(3) . 1_556
S2 O12 La2 141.6(5) . 2_556
La2 O1W O8W 111.9(2) . 2
O6W O2W O4W 146.1(9) 2_545 .
O6W O2W O4 123.1(7) 2_545 .
O4W O2W O4 81.9(6) . .
O5W O4W O5 147.4(8) 2_645 .
O5W O4W O2W 104.7(7) 2_645 .
O5 O4W O2W 79.3(6) . .
O6W O7W O8W 126.8(12) . .

loop_
_geom_bond_atom_site_label_1
_geom_bond_atom_site_label_2
_geom_bond_distance
_geom_bond_site_symmetry_2
La1 O9 2.434(4) 2_656
La1 O3 2.438(4) 2_656
La1 O8 2.512(4) .
La1 O1 2.582(4) .
La1 O9 2.688(4) .
La1 N4 2.772(6) .
La1 N1 2.778(5) .
La1 N2 2.778(5) .
La1 N3 2.802(5) .
La1 P2 3.2192(16) .
La1 La1 4.0632(7) 2_656
La2 O2 2.339(4) .
La2 O7 2.356(4) .
La2 O12 2.478(6) 2_556
La2 O1W 2.611(5) .
La2 N5 2.690(6) .
La2 N8 2.732(6) .
La2 N7 2.732(6) .
La2 N6 2.779(5) .
P1 O3 1.517(4) .
P1 O2 1.517(4) .
P1 O1 1.517(4) .
P1 C1 1.835(6) .
P2 O8 1.518(5) .
P2 O7 1.522(4) .
P2 O9 1.536(4) .
P2 C7 1.816(7) .
S1 O6 1.369(8) .
S1 O5 1.417(8) .
S1 O4 1.464(10) .
S1 C3 1.784(8) .
S2 O10 1.420(6) .
S2 O11 1.424(8) .
S2 O12 1.462(8) .
S2 C9 1.761(7) .
N1 C22 1.318(9) .
N1 C23 1.357(8) .
N2 C13 1.340(9) .
N2 C24 1.364(9) .
N3 C25 1.323(9) .
N3 C36 1.368(8) .
N4 C34 1.334(9) .
N4 C35 1.365(8) .
N5 C37 1.330(9) .
N5 C48 1.364(8) .
N6 C46 1.332(9) .
N6 C47 1.352(9) .
N7 C49 1.312(10) .
N7 C60 1.343(10) .
N8 C58 1.329(10) .
N8 C59 1.358(9) .
C1 C6 1.385(9) .
C1 C2 1.396(9) .
C2 C3 1.374(10) .
C3 C4 1.400(11) .
C4 C5 1.369(12) .
C5 C6 1.381(10) .
C7 C12 1.386(9) .
C7 C8 1.386(8) .
C8 C9 1.384(9) .
C9 C10 1.381(10) .
C10 C11 1.381(10) .
C11 C12 1.379(10) .
C13 C14 1.391(10) .
C14 C15 1.355(11) .
C15 C16 1.384(11) .
C16 C24 1.412(9) .
C16 C17 1.428(12) .
C17 C18 1.348(13) .
C18 C19 1.438(11) .
C19 C23 1.402(10) .
C19 C20 1.410(12) .
C20 C21 1.363(12) .
C21 C22 1.391(11) .
C23 C24 1.436(10) .
C25 C26 1.396(10) .
C26 C27 1.359(11) .
C27 C28 1.413(11) .
C28 C36 1.410(9) .
C28 C29 1.438(10) .
C29 C30 1.317(12) .
C30 C31 1.429(11) .
C31 C32 1.396(11) .
C31 C35 1.402(9) .
C32 C33 1.381(12) .
C33 C34 1.389(10) .
C35 C36 1.431(10) .
C37 C38 1.380(11) .
C38 C39 1.372(11) .
C39 C40 1.410(11) .
C40 C48 1.396(10) .
C40 C41 1.441(11) .
C41 C42 1.346(13) .
C42 C43 1.429(12) .
C43 C44 1.394(12) .
C43 C47 1.415(9) .
C44 C45 1.381(14) .
C45 C46 1.385(11) .
C47 C48 1.436(10) .
C49 C50 1.397(13) .
C50 C51 1.358(16) .
C51 C52 1.404(15) .
C52 C60 1.411(10) .
C52 C53 1.429(15) .
C53 C54 1.304(16) .
C54 C55 1.448(14) .
C55 C56 1.393(14) .
C55 C59 1.402(11) .
C56 C57 1.364(14) .
C57 C58 1.387(13) .
C59 C60 1.437(11) .
O3 La1 2.438(4) 2_656
O4 O2W 2.96(2) .
O5 O4W 2.935(18) .
O9 La1 2.434(4) 2_656
O10 O8W 2.810(8) 1_556
O12 La2 2.478(6) 2_556
O1W O8W 2.791(9) 2
O2W O6W 2.88(2) 2_545
O2W O4W 2.95(3) .
O4W O5W 2.93(2) 2_645
O6W O7W 2.80(3) .
O7W O8W 2.84(2) .
